data_7241656
loop_
_publ_author_name
'Yusuf, Tunde L.'
'Quadri, Taiwo W.'
'Tolufashe, Gideon F.'
'Olasunkanmi, Lukman O.'
'Ebenso, Eno E.'
'van Zyl, Werner E.'

_publ_section_title
;
 Synthesis and structures of divalent Co, Ni, Zn and Cd complexes of mixed
 dichalcogen and dipnictogen ligands with corrosion inhibition properties:
 experimental and computational studies
;
_journal_issue 69
_journal_name_full 'RSC Advances'
_journal_page_first 41967
_journal_page_last 41982
_journal_paper_doi 10.1039/D0RA07770D
_journal_volume 10
_journal_year 2020
_chemical_formula_moiety 'C32 H36 Cd N2 O4 P2 S4'
_chemical_formula_sum 'C32 H36 Cd N2 O4 P2 S4'
_chemical_formula_weight 815.21
_space_group_crystal_system monoclinic
_space_group_IT_number 15
_space_group_name_Hall '-C 2yc'
_space_group_name_H-M_alt 'C 1 2/c 1'
_atom_sites_solution_hydrogens geom
_atom_sites_solution_primary iterative
_audit_creation_date 2020-07-20
_audit_creation_method
;
Olex2 1.2
(compiled 2018.05.29 svn.r3508 for OlexSys, GUI svn.r5506)
;
_audit_update_record
;
2020-09-04 deposited with the CCDC.	2020-11-09 downloaded from the CCDC.
;
_cell_angle_alpha 90
_cell_angle_beta 112.9760(10)
_cell_angle_gamma 90
_cell_formula_units_Z 20
_cell_length_a 49.6546(10)
_cell_length_b 11.0919(2)
_cell_length_c 34.7070(7)
_cell_measurement_reflns_used 9899
_cell_measurement_temperature 100
_cell_measurement_theta_max 28.33
_cell_measurement_theta_min 2.61
_cell_volume 17598.9(6)
_computing_molecular_graphics 'Olex2 (Dolomanov et al., 2009)'
_computing_publication_material 'Olex2 (Dolomanov et al., 2009)'
_computing_structure_refinement 'ShelXL (Sheldrick, 2015)'
_computing_structure_solution 'olex2.solve (Bourhis et al., 2015)'
_diffrn_ambient_temperature 100
_diffrn_detector 'CCD area detector'
_diffrn_detector_area_resol_mean 5.6
_diffrn_detector_type 'Bruker SMART CCD 6000 area detector'
_diffrn_measured_fraction_theta_full 0.999
_diffrn_measured_fraction_theta_max 0.994
_diffrn_measurement_device 'three-circle diffractometer'
_diffrn_measurement_device_type 'Bruker SMART CCD 6000 area detector'
_diffrn_measurement_method '\w scans'
_diffrn_radiation_monochromator graphite
_diffrn_radiation_probe x-ray
_diffrn_radiation_type MoK\a
_diffrn_radiation_wavelength 0.71073
_diffrn_reflns_av_R_equivalents 0.0337
_diffrn_reflns_av_unetI/netI 0.0247
_diffrn_reflns_Laue_measured_fraction_full 0.999
_diffrn_reflns_Laue_measured_fraction_max 0.994
_diffrn_reflns_limit_h_max 65
_diffrn_reflns_limit_h_min -66
_diffrn_reflns_limit_k_max 14
_diffrn_reflns_limit_k_min -14
_diffrn_reflns_limit_l_max 46
_diffrn_reflns_limit_l_min -46
_diffrn_reflns_number 139572
_diffrn_reflns_point_group_measured_fraction_full 0.999
_diffrn_reflns_point_group_measured_fraction_max 0.994
_diffrn_reflns_theta_full 25.242
_diffrn_reflns_theta_max 28.386
_diffrn_reflns_theta_min 0.891
_diffrn_source 'sealed X-ray tube'
_diffrn_source_target Mo
_diffrn_standards_number 0
_exptl_absorpt_coefficient_mu 0.987
_exptl_absorpt_correction_T_max 0.7457
_exptl_absorpt_correction_T_min 0.6786
_exptl_absorpt_correction_type multi-scan
_exptl_absorpt_process_details SADABS
_exptl_crystal_colour colourless
_exptl_crystal_colour_primary colourless
_exptl_crystal_density_diffrn 1.538
_exptl_crystal_description block
_exptl_crystal_F_000 8320
_exptl_crystal_size_max 0.3
_exptl_crystal_size_mid 0.24
_exptl_crystal_size_min 0.21
_refine_diff_density_max 1.805
_refine_diff_density_min -1.436
_refine_diff_density_rms 0.095
_refine_ls_extinction_method none
_refine_ls_goodness_of_fit_ref 1.189
_refine_ls_hydrogen_treatment constr
_refine_ls_matrix_type full
_refine_ls_number_parameters 1024
_refine_ls_number_reflns 21937
_refine_ls_number_restraints 0
_refine_ls_restrained_S_all 1.189
_refine_ls_R_factor_all 0.0525
_refine_ls_R_factor_gt 0.0417
_refine_ls_shift/su_max 0.777
_refine_ls_shift/su_mean 0.012
_refine_ls_structure_factor_coef Fsqd
_refine_ls_weighting_details 'w=1/[\s^2^(Fo^2^)+(0.0272P)^2^+66.5586P] where P=(Fo^2^+2Fc^2^)/3'
_refine_ls_weighting_scheme calc
_refine_ls_wR_factor_gt 0.0891
_refine_ls_wR_factor_ref 0.0931
_reflns_Friedel_coverage 0.000
_reflns_number_gt 18628
_reflns_number_total 21937
_reflns_threshold_expression 'I > 2\s(I)'
_cod_data_source_file d0ra07770d2.cif
_cod_data_source_block 4
_cod_database_code 7241656
_shelx_shelxl_version_number 2018/3
_shelx_space_group_comment
;
The symmetry employed for this shelxl refinement is uniquely defined
by the following loop, which should always be used as a source of
symmetry information in preference to the above space-group names.
They are only intended as comments.
;
_olex2_refinement_description
;
1. Fixed Uiso
 At 1.2 times of:
  All C(H) groups, All C(H,H) groups
 At 1.5 times of:
  All C(H,H,H) groups
2.a Secondary CH2 refined with riding coordinates:
 C1B(H1BA,H1BB), C2B(H2BA,H2BB), C4B(H4BA,H4BB), C5B(H5BA,H5BB), C1A(H4AA,
 H4AB), C2A(H5AA,H5AB), C18A(H1AA,H1AB), C20A(H2AA,H2AB), C1C(H1CA,H1CB),
 C2C(H2CA,H2CB)
2.b Aromatic/amide H refined with riding coordinates:
 C8B(H8B), C9B(H9B), C11B(H11B), C12B(H12B), C15B(H15B), C16B(H16B),
 C18B(H18B), C19B(H19B), C21B(H21B), C22B(H22B), C23B(H23B), C27B(H27B),
 C28B(H28B), C29B(H29B), C30B(H30B), C31B(H31B), C0AA(H21A), C5A(H19A),
 C6A(H18A), C8A(H16A), C9A(H15A), C12A(H12A), C13A(H11A), C15A(H8A), C16A(H9A),
 C22A(H22A), C23A(H23A), C26A(H26A), C28A(H28A), C30A(H30A), C31A(H31A),
 C32A(H32A), C5C(H5C), C6C(H6C), C8C(H8C), C9C(H9C), C12C(H12C), C13C(H13G),
 C14C(H14C), C16C(H16C)
2.c Idealised Me refined as rotating group:
 C3B(H3BA,H3BB,H3BC), C6B(H6BA,H6BB,H6BC), C13B(H13A,H13B,H13C), C20B(H20A,
 H20B,H20C), C3A(H6AA,H6AB,H6AC), C10A(H0AA,H0AB,H0AC), C17A(H13D,H13E,H13F),
 C21A(H3AA,H3AB,H3AC), C3C(H3CA,H3CB,H3CC), C10C(H10A,H10B,H10C)
;
_olex2_submission_special_instructions 'No special instructions were received'

loop_
_space_group_symop_operation_xyz
'x, y, z'
'-x, y, -z+1/2'
'x+1/2, y+1/2, z'
'-x+1/2, y+1/2, -z+1/2'
'-x, -y, -z'
'x, -y, z-1/2'
'-x+1/2, -y+1/2, -z'
'x+1/2, -y+1/2, z-1/2'

loop_
_atom_site_label
_atom_site_type_symbol
_atom_site_fract_x
_atom_site_fract_y
_atom_site_fract_z
_atom_site_U_iso_or_equiv
_atom_site_adp_type
_atom_site_occupancy
_atom_site_site_symmetry_order
_atom_site_calc_flag
_atom_site_refinement_flags_posn
_atom_site_refinement_flags_adp
_atom_site_refinement_flags_occupancy
_atom_site_disorder_assembly
_atom_site_disorder_group
Cd1B Cd 0.40053(2) 0.52580(2) 0.84153(2) 0.01620(5) Uani 1 1 d . . . . .
S0AA S 0.45704(2) 0.55144(7) 0.89322(2) 0.02066(14) Uani 1 1 d . . . . .
S1AA S 0.39873(2) 0.67578(6) 0.90093(2) 0.01779(13) Uani 1 1 d . . . . .
S3AA S 0.40201(2) 0.67778(6) 0.78330(2) 0.01895(14) Uani 1 1 d . . . . .
S4AA S 0.34308(2) 0.57286(6) 0.79557(2) 0.01959(14) Uani 1 1 d . . . . .
P1B P 0.44240(2) 0.66502(6) 0.92519(2) 0.01661(14) Uani 1 1 d . . . . .
P2B P 0.35838(2) 0.68425(6) 0.76396(2) 0.01619(14) Uani 1 1 d . . . . .
O2AA O 0.48631(5) 1.1636(2) 0.92858(8) 0.0320(5) Uani 1 1 d . . . . .
O3AA O 0.32101(5) 1.18987(18) 0.77014(7) 0.0282(5) Uani 1 1 d . . . . .
O4AA O 0.45459(5) 0.62815(19) 0.97377(6) 0.0227(4) Uani 1 1 d . . . . .
O5AA O 0.34326(5) 0.66023(18) 0.71455(6) 0.0229(4) Uani 1 1 d . . . . .
N1B N 0.39290(5) 0.3473(2) 0.87365(7) 0.0176(5) Uani 1 1 d . . . . .
N2B N 0.40805(5) 0.3530(2) 0.80602(7) 0.0164(5) Uani 1 1 d . . . . .
C1B C 0.44424(7) 0.5169(3) 0.98514(10) 0.0266(7) Uani 1 1 d . . . . .
H1BA H 0.439659 0.459175 0.962476 0.032 Uiso 1 1 calc R . . . .
H1BB H 0.426547 0.532296 0.989876 0.032 Uiso 1 1 calc R . . . .
C2B C 0.46725(7) 0.4662(3) 1.02398(10) 0.0320(7) Uani 1 1 d . . . . .
H2BA H 0.471802 0.524189 1.046558 0.038 Uiso 1 1 calc R . . . .
H2BB H 0.484949 0.451365 1.019183 0.038 Uiso 1 1 calc R . . . .
C3B C 0.45689(8) 0.3489(4) 1.03651(12) 0.0418(9) Uani 1 1 d . . . . .
H3BA H 0.450609 0.294253 1.013210 0.063 Uiso 1 1 calc GR . . . .
H3BB H 0.440860 0.365285 1.044643 0.063 Uiso 1 1 calc GR . . . .
H3BC H 0.472667 0.313218 1.059577 0.063 Uiso 1 1 calc GR . . . .
C4B C 0.34393(8) 0.5386(3) 0.69924(10) 0.0277(7) Uani 1 1 d . . . . .
H4BA H 0.327538 0.492776 0.700079 0.033 Uiso 1 1 calc R . . . .
H4BB H 0.361834 0.498679 0.717104 0.033 Uiso 1 1 calc R . . . .
C5B C 0.34235(7) 0.5428(3) 0.65541(11) 0.0303(7) Uani 1 1 d . . . . .
H5BA H 0.359374 0.584203 0.654739 0.036 Uiso 1 1 calc R . . . .
H5BB H 0.325030 0.586750 0.637776 0.036 Uiso 1 1 calc R . . . .
C6B C 0.34121(9) 0.4147(4) 0.63913(13) 0.0454(10) Uani 1 1 d . . . . .
H6BA H 0.338881 0.417056 0.610350 0.068 Uiso 1 1 calc GR . . . .
H6BB H 0.324978 0.372777 0.641375 0.068 Uiso 1 1 calc GR . . . .
H6BC H 0.359057 0.373610 0.655398 0.068 Uiso 1 1 calc GR . . . .
C7B C 0.45820(6) 0.8123(3) 0.92943(9) 0.0191(6) Uani 1 1 d . . . . .
C8B C 0.45445(7) 0.8957(3) 0.95677(9) 0.0224(6) Uani 1 1 d . . . . .
H8B H 0.445365 0.872128 0.974449 0.027 Uiso 1 1 calc R . . . .
C9B C 0.46403(7) 1.0136(3) 0.95812(9) 0.0234(6) Uani 1 1 d . . . . .
H9B H 0.461734 1.068471 0.976884 0.028 Uiso 1 1 calc R . . . .
C10B C 0.47712(6) 1.0489(3) 0.93107(10) 0.0230(6) Uani 1 1 d . . . . .
C11B C 0.48134(7) 0.9657(3) 0.90412(10) 0.0252(6) Uani 1 1 d . . . . .
H11B H 0.490615 0.989051 0.886654 0.030 Uiso 1 1 calc R . . . .
C12B C 0.47184(6) 0.8485(3) 0.90311(9) 0.0211(6) Uani 1 1 d . . . . .
H12B H 0.474561 0.793359 0.884762 0.025 Uiso 1 1 calc R . . . .
C13B C 0.48063(8) 1.2524(3) 0.95400(11) 0.0336(8) Uani 1 1 d . . . . .
H13A H 0.486811 1.329937 0.948209 0.050 Uiso 1 1 calc GR . . . .
H13B H 0.491191 1.232848 0.982969 0.050 Uiso 1 1 calc GR . . . .
H13C H 0.460051 1.254489 0.947974 0.050 Uiso 1 1 calc GR . . . .
C14B C 0.34641(6) 0.8364(2) 0.76498(8) 0.0167(5) Uani 1 1 d . . . . .
C15B C 0.33363(6) 0.8718(3) 0.79247(9) 0.0216(6) Uani 1 1 d . . . . .
H15B H 0.330627 0.815634 0.810283 0.026 Uiso 1 1 calc R . . . .
C16B C 0.32541(7) 0.9905(3) 0.79326(10) 0.0253(6) Uani 1 1 d . . . . .
H16B H 0.316870 1.013796 0.811641 0.030 Uiso 1 1 calc R . . . .
C17B C 0.32978(6) 1.0752(3) 0.76691(9) 0.0205(6) Uani 1 1 d . . . . .
C18B C 0.34265(6) 1.0410(3) 0.73945(9) 0.0207(6) Uani 1 1 d . . . . .
H18B H 0.345637 1.097391 0.721690 0.025 Uiso 1 1 calc R . . . .
C19B C 0.35097(6) 0.9220(3) 0.73884(9) 0.0202(6) Uani 1 1 d . . . . .
H19B H 0.359731 0.899006 0.720694 0.024 Uiso 1 1 calc R . . . .
C20B C 0.32663(7) 1.2790(3) 0.74452(11) 0.0290(7) Uani 1 1 d . . . . .
H20A H 0.316738 1.257397 0.715600 0.043 Uiso 1 1 calc GR . . . .
H20B H 0.347296 1.283701 0.751360 0.043 Uiso 1 1 calc GR . . . .
H20C H 0.319645 1.355884 0.749393 0.043 Uiso 1 1 calc GR . . . .
C21B C 0.41469(6) 0.3554(3) 0.77233(9) 0.0189(6) Uani 1 1 d . . . . .
H21B H 0.415864 0.429810 0.760745 0.023 Uiso 1 1 calc R . . . .
C22B C 0.41999(6) 0.2515(3) 0.75356(9) 0.0223(6) Uani 1 1 d . . . . .
H22B H 0.424252 0.256985 0.729798 0.027 Uiso 1 1 calc R . . . .
C23B C 0.41879(6) 0.1416(3) 0.77071(9) 0.0224(6) Uani 1 1 d . . . . .
H23B H 0.422536 0.071603 0.758873 0.027 Uiso 1 1 calc R . . . .
C24B C 0.41188(6) 0.1346(3) 0.80630(9) 0.0189(6) Uani 1 1 d . . . . .
C25B C 0.40631(6) 0.2438(2) 0.82264(8) 0.0155(5) Uani 1 1 d . . . . .
C26B C 0.39828(6) 0.2410(2) 0.85842(9) 0.0159(5) Uani 1 1 d . . . . .
C27B C 0.40188(6) 0.0200(3) 0.85854(10) 0.0220(6) Uani 1 1 d . . . . .
H27B H 0.400215 -0.053855 0.870123 0.026 Uiso 1 1 calc R . . . .
C28B C 0.40976(6) 0.0227(3) 0.82544(9) 0.0223(6) Uani 1 1 d . . . . .
H28B H 0.413856 -0.049043 0.814957 0.027 Uiso 1 1 calc R . . . .
C29B C 0.38801(7) 0.1302(3) 0.91081(10) 0.0245(6) Uani 1 1 d . . . . .
H29B H 0.386263 0.058167 0.923361 0.029 Uiso 1 1 calc R . . . .
C30B C 0.38279(7) 0.2379(3) 0.92600(10) 0.0249(6) Uani 1 1 d . . . . .
H30B H 0.377618 0.239827 0.949025 0.030 Uiso 1 1 calc R . . . .
C31B C 0.38535(6) 0.3450(3) 0.90633(9) 0.0211(6) Uani 1 1 d . . . . .
H31B H 0.381597 0.417645 0.916636 0.025 Uiso 1 1 calc R . . . .
C32B C 0.39603(6) 0.1291(3) 0.87614(9) 0.0194(6) Uani 1 1 d . . . . .
Cd1A Cd 0.29706(2) 1.07364(2) 0.93502(2) 0.01715(5) Uani 1 1 d . . . . .
S1A S 0.29739(2) 0.91975(7) 0.99559(2) 0.01973(14) Uani 1 1 d . . . . .
S2A S 0.35385(2) 1.03849(7) 0.98051(2) 0.02004(14) Uani 1 1 d . . . . .
S3A S 0.23990(2) 1.04040(6) 0.89243(2) 0.02037(14) Uani 1 1 d . . . . .
S4A S 0.29457(2) 0.92003(6) 0.87340(2) 0.01885(14) Uani 1 1 d . . . . .
P1A P 0.34093(2) 0.92509(7) 1.01464(2) 0.01692(14) Uani 1 1 d . . . . .
P2A P 0.25155(2) 0.91825(6) 0.85966(2) 0.01663(14) Uani 1 1 d . . . . .
O1A O 0.23325(5) 0.93198(19) 0.81026(6) 0.0238(4) Uani 1 1 d . . . . .
O2A O 0.35626(4) 0.95540(18) 1.06337(6) 0.0206(4) Uani 1 1 d . . . . .
O3A O 0.21271(5) 0.4316(2) 0.88812(8) 0.0347(6) Uani 1 1 d . . . . .
O4A O 0.37816(5) 0.4199(2) 1.00818(7) 0.0298(5) Uani 1 1 d . . . . .
N1A N 0.29192(5) 1.2462(2) 0.97262(8) 0.0197(5) Uani 1 1 d . . . . .
N2A N 0.30274(5) 1.2527(2) 0.90107(8) 0.0184(5) Uani 1 1 d . . . . .
C0AA C 0.30790(6) 1.2557(3) 0.86623(9) 0.0227(6) Uani 1 1 d . . . . .
H21A H 0.309402 1.183153 0.853775 0.027 Uiso 1 1 calc R . . . .
C1A C 0.34650(7) 1.0570(3) 1.08125(9) 0.0224(6) Uani 1 1 d . . . . .
H4AA H 0.326030 1.047562 1.076513 0.027 Uiso 1 1 calc R . . . .
H4AB H 0.348771 1.131688 1.068299 0.027 Uiso 1 1 calc R . . . .
C2A C 0.36506(7) 1.0595(3) 1.12766(10) 0.0271(7) Uani 1 1 d . . . . .
H5AA H 0.358759 1.125904 1.140323 0.032 Uiso 1 1 calc R . . . .
H5AB H 0.385278 1.073863 1.131819 0.032 Uiso 1 1 calc R . . . .
C3A C 0.36320(7) 0.9433(3) 1.14944(10) 0.0334(8) Uani 1 1 d . . . . .
H6AA H 0.375600 0.948800 1.178615 0.050 Uiso 1 1 calc GR . . . .
H6AB H 0.369457 0.877223 1.137086 0.050 Uiso 1 1 calc GR . . . .
H6AC H 0.343359 0.930271 1.146409 0.050 Uiso 1 1 calc GR . . . .
C4A C 0.35501(6) 0.7765(3) 1.01516(9) 0.0192(6) Uani 1 1 d . . . . .
C5A C 0.35422(7) 0.6941(3) 1.04503(9) 0.0229(6) Uani 1 1 d . . . . .
H19A H 0.348139 0.719801 1.065846 0.027 Uiso 1 1 calc R . . . .
C6A C 0.36227(7) 0.5748(3) 1.04442(10) 0.0241(6) Uani 1 1 d . . . . .
H18A H 0.362019 0.521459 1.064944 0.029 Uiso 1 1 calc R . . . .
C7A C 0.37071(6) 0.5360(3) 1.01280(10) 0.0240(6) Uani 1 1 d . . . . .
C8A C 0.37183(7) 0.6175(3) 0.98298(10) 0.0248(6) Uani 1 1 d . . . . .
H16A H 0.377875 0.591572 0.962153 0.030 Uiso 1 1 calc R . . . .
C9A C 0.36405(6) 0.7365(3) 0.98406(9) 0.0221(6) Uani 1 1 d . . . . .
H15A H 0.364841 0.790189 0.963956 0.027 Uiso 1 1 calc R . . . .
C10A C 0.37540(8) 0.3333(3) 1.03666(11) 0.0327(7) Uani 1 1 d . . . . .
H0AA H 0.388586 0.353221 1.064588 0.049 Uiso 1 1 calc GR . . . .
H0AB H 0.380075 0.254713 1.029447 0.049 Uiso 1 1 calc GR . . . .
H0AC H 0.355682 0.333501 1.035160 0.049 Uiso 1 1 calc GR . . . .
C11A C 0.23914(6) 0.7716(2) 0.86715(9) 0.0169(5) Uani 1 1 d . . . . .
C12A C 0.23815(6) 0.6781(3) 0.83973(9) 0.0216(6) Uani 1 1 d . . . . .
H12A H 0.243438 0.693005 0.817254 0.026 Uiso 1 1 calc R . . . .
C13A C 0.22932(6) 0.5628(3) 0.84563(10) 0.0247(6) Uani 1 1 d . . . . .
H11A H 0.228644 0.500986 0.827173 0.030 Uiso 1 1 calc R . . . .
C14A C 0.22156(6) 0.5411(3) 0.87925(11) 0.0253(7) Uani 1 1 d . . . . .
C15A C 0.23141(6) 0.7472(3) 0.90093(10) 0.0220(6) Uani 1 1 d . . . . .
H8A H 0.232137 0.808375 0.919625 0.026 Uiso 1 1 calc R . . . .
C16A C 0.22268(7) 0.6330(3) 0.90680(11) 0.0266(7) Uani 1 1 d . . . . .
H9A H 0.217528 0.617637 0.929381 0.032 Uiso 1 1 calc R . . . .
C17A C 0.21191(8) 0.3343(3) 0.86075(13) 0.0404(9) Uani 1 1 d . . . . .
H13D H 0.205349 0.262477 0.869855 0.061 Uiso 1 1 calc GR . . . .
H13E H 0.231147 0.321345 0.861206 0.061 Uiso 1 1 calc GR . . . .
H13F H 0.198697 0.353767 0.832790 0.061 Uiso 1 1 calc GR . . . .
C18A C 0.24091(7) 1.0161(3) 0.78400(10) 0.0261(6) Uani 1 1 d . . . . .
H1AA H 0.229929 0.995608 0.754875 0.031 Uiso 1 1 calc R . . . .
H1AB H 0.261534 1.007323 0.789582 0.031 Uiso 1 1 calc R . . . .
C20A C 0.23490(7) 1.1457(3) 0.79089(10) 0.0254(6) Uani 1 1 d . . . . .
H2AA H 0.247489 1.169972 0.819033 0.030 Uiso 1 1 calc R . . . .
H2AB H 0.214751 1.154041 0.787986 0.030 Uiso 1 1 calc R . . . .
C21A C 0.24039(8) 1.2270(3) 0.75914(11) 0.0348(8) Uani 1 1 d . . . . .
H3AA H 0.236240 1.309133 0.763621 0.052 Uiso 1 1 calc GR . . . .
H3AB H 0.227917 1.202786 0.731316 0.052 Uiso 1 1 calc GR . . . .
H3AC H 0.260472 1.220168 0.762558 0.052 Uiso 1 1 calc GR . . . .
C22A C 0.31117(7) 1.3638(3) 0.84753(11) 0.0296(7) Uani 1 1 d . . . . .
H22A H 0.314822 1.362603 0.823211 0.035 Uiso 1 1 calc R . . . .
C23A C 0.30891(7) 1.4709(3) 0.86555(11) 0.0283(7) Uani 1 1 d . . . . .
H23A H 0.311080 1.543334 0.853599 0.034 Uiso 1 1 calc R . . . .
C24A C 0.30330(6) 1.4709(3) 0.90210(10) 0.0223(6) Uani 1 1 d . . . . .
C25A C 0.30028(6) 1.3583(3) 0.91876(9) 0.0190(6) Uani 1 1 d . . . . .
C26A C 0.30016(7) 1.5800(3) 0.92212(11) 0.0285(7) Uani 1 1 d . . . . .
H26A H 0.302049 1.653940 0.910813 0.034 Uiso 1 1 calc R . . . .
C27A C 0.29440(6) 1.3547(3) 0.95664(9) 0.0203(6) Uani 1 1 d . . . . .
C28A C 0.29452(7) 1.5770(3) 0.95708(11) 0.0293(7) Uani 1 1 d . . . . .
H28A H 0.292487 1.648938 0.969416 0.035 Uiso 1 1 calc R . . . .
C29A C 0.29160(6) 1.4650(3) 0.97552(10) 0.0247(6) Uani 1 1 d . . . . .
C30A C 0.28623(7) 1.4563(3) 1.01228(11) 0.0304(7) Uani 1 1 d . . . . .
H30A H 0.284125 1.526050 1.025715 0.037 Uiso 1 1 calc R . . . .
C31A C 0.28409(7) 1.3464(3) 1.02837(11) 0.0325(8) Uani 1 1 d . . . . .
H31A H 0.280807 1.340571 1.052911 0.039 Uiso 1 1 calc R . . . .
C32A C 0.28692(6) 1.2422(3) 1.00736(10) 0.0248(6) Uani 1 1 d . . . . .
H32A H 0.285212 1.167355 1.018275 0.030 Uiso 1 1 calc R . . . .
Cd1C Cd 0.500000 1.07203(3) 0.750000 0.01709(6) Uani 1 2 d S T P . .
S1C S 0.44493(2) 1.04561(6) 0.69139(2) 0.02102(14) Uani 1 1 d . . . . .
S2C S 0.50728(2) 0.91611(6) 0.69669(2) 0.01919(14) Uani 1 1 d . . . . .
P0AA P 0.46391(2) 0.92732(7) 0.66690(2) 0.01706(14) Uani 1 1 d . . . . .
O0AA O 0.41774(5) 0.4334(2) 0.66796(8) 0.0318(5) Uani 1 1 d . . . . .
O1AA O 0.45912(5) 0.9599(2) 0.61976(6) 0.0241(4) Uani 1 1 d . . . . .
N1AA N 0.49445(5) 1.2454(2) 0.78568(7) 0.0175(5) Uani 1 1 d . . . . .
C1C C 0.43038(7) 0.9791(4) 0.58720(10) 0.0333(8) Uani 1 1 d . . . . .
H1CA H 0.418176 1.023791 0.598243 0.040 Uiso 1 1 calc R . . . .
H1CB H 0.421053 0.902313 0.576725 0.040 Uiso 1 1 calc R . . . .
C2C C 0.43416(7) 1.0495(3) 0.55236(10) 0.0285(7) Uani 1 1 d . . . . .
H2CA H 0.449251 1.011471 0.545354 0.034 Uiso 1 1 calc R . . . .
H2CB H 0.416044 1.046474 0.527726 0.034 Uiso 1 1 calc R . . . .
C3C C 0.44235(8) 1.1798(3) 0.56367(11) 0.0345(8) Uani 1 1 d . . . . .
H3CA H 0.446086 1.218226 0.541476 0.052 Uiso 1 1 calc GR . . . .
H3CB H 0.459603 1.183527 0.589028 0.052 Uiso 1 1 calc GR . . . .
H3CC H 0.426562 1.220274 0.567700 0.052 Uiso 1 1 calc GR . . . .
C4C C 0.44766(6) 0.7813(3) 0.66457(9) 0.0182(5) Uani 1 1 d . . . . .
C5C C 0.45135(7) 0.6934(3) 0.63831(9) 0.0228(6) Uani 1 1 d . . . . .
H5C H 0.460783 0.713407 0.620722 0.027 Uiso 1 1 calc R . . . .
C6C C 0.44122(7) 0.5767(3) 0.63792(10) 0.0240(6) Uani 1 1 d . . . . .
H6C H 0.443569 0.519498 0.619876 0.029 Uiso 1 1 calc R . . . .
C7C C 0.42761(6) 0.5458(3) 0.66454(10) 0.0237(6) Uani 1 1 d . . . . .
C8C C 0.42362(7) 0.6329(3) 0.69082(10) 0.0258(6) Uani 1 1 d . . . . .
H8C H 0.414242 0.612606 0.708459 0.031 Uiso 1 1 calc R . . . .
C9C C 0.43357(6) 0.7491(3) 0.69072(10) 0.0230(6) Uani 1 1 d . . . . .
H9C H 0.430814 0.806539 0.708359 0.028 Uiso 1 1 calc R . . . .
C10C C 0.42295(8) 0.3406(3) 0.64324(12) 0.0350(8) Uani 1 1 d . . . . .
H10A H 0.413802 0.361749 0.614169 0.053 Uiso 1 1 calc GR . . . .
H10B H 0.414931 0.266021 0.647997 0.053 Uiso 1 1 calc GR . . . .
H10C H 0.443631 0.331624 0.650923 0.053 Uiso 1 1 calc GR . . . .
C11C C 0.49695(6) 1.3532(3) 0.76879(9) 0.0179(6) Uani 1 1 d . . . . .
C12C C 0.48979(6) 1.2452(3) 0.82071(9) 0.0205(6) Uani 1 1 d . . . . .
H12C H 0.488492 1.171435 0.832597 0.025 Uiso 1 1 calc R . . . .
C13C C 0.48673(7) 1.3507(3) 0.84069(10) 0.0244(6) Uani 1 1 d . . . . .
H13G H 0.483563 1.346790 0.865360 0.029 Uiso 1 1 calc R . . . .
C14C C 0.48848(6) 1.4596(3) 0.82338(9) 0.0224(6) Uani 1 1 d . . . . .
H14C H 0.486108 1.530645 0.835953 0.027 Uiso 1 1 calc R . . . .
C15C C 0.49388(6) 1.4641(3) 0.78648(9) 0.0197(6) Uani 1 1 d . . . . .
C16C C 0.49691(6) 1.5748(3) 0.76739(9) 0.0229(6) Uani 1 1 d . . . . .
H16C H 0.494615 1.647686 0.778974 0.027 Uiso 1 1 calc R . . . .

loop_
_atom_site_aniso_label
_atom_site_aniso_U_11
_atom_site_aniso_U_22
_atom_site_aniso_U_33
_atom_site_aniso_U_23
_atom_site_aniso_U_13
_atom_site_aniso_U_12
Cd1B 0.02128(10) 0.01213(9) 0.01472(9) -0.00061(7) 0.00652(8) 0.00043(7)
S0AA 0.0203(3) 0.0186(3) 0.0224(4) -0.0049(3) 0.0075(3) 0.0027(3)
S1AA 0.0199(3) 0.0169(3) 0.0177(3) -0.0016(3) 0.0085(3) 0.0010(3)
S3AA 0.0239(3) 0.0149(3) 0.0214(3) 0.0016(3) 0.0125(3) 0.0017(3)
S4AA 0.0214(3) 0.0145(3) 0.0214(3) 0.0018(3) 0.0067(3) -0.0023(3)
P1B 0.0199(3) 0.0148(3) 0.0147(3) -0.0012(3) 0.0064(3) -0.0001(3)
P2B 0.0229(3) 0.0108(3) 0.0140(3) -0.0009(2) 0.0063(3) 0.0002(3)
O2AA 0.0395(13) 0.0199(11) 0.0424(14) -0.0024(10) 0.0221(11) -0.0081(10)
O3AA 0.0381(13) 0.0122(10) 0.0403(13) 0.0002(9) 0.0217(11) 0.0057(9)
O4AA 0.0284(11) 0.0226(11) 0.0153(10) 0.0013(8) 0.0067(8) -0.0032(9)
O5AA 0.0366(12) 0.0135(10) 0.0148(10) -0.0036(8) 0.0058(9) 0.0030(8)
N1B 0.0181(11) 0.0157(12) 0.0190(12) 0.0008(9) 0.0072(9) 0.0005(9)
N2B 0.0166(11) 0.0148(11) 0.0164(11) 0.0005(9) 0.0050(9) -0.0001(9)
C1B 0.0269(15) 0.0254(16) 0.0252(16) 0.0080(12) 0.0076(13) -0.0004(12)
C2B 0.0276(16) 0.043(2) 0.0241(16) 0.0112(14) 0.0083(13) 0.0025(14)
C3B 0.039(2) 0.053(2) 0.039(2) 0.0265(18) 0.0209(17) 0.0111(17)
C4B 0.0419(19) 0.0145(14) 0.0223(15) -0.0067(11) 0.0078(14) 0.0014(13)
C5B 0.0295(16) 0.0338(18) 0.0327(18) -0.0130(14) 0.0177(14) -0.0042(14)
C6B 0.049(2) 0.045(2) 0.052(2) -0.0310(19) 0.031(2) -0.0122(18)
C7B 0.0180(13) 0.0183(14) 0.0209(14) -0.0022(11) 0.0075(11) -0.0020(11)
C8B 0.0284(15) 0.0227(15) 0.0192(14) -0.0021(11) 0.0127(12) -0.0031(12)
C9B 0.0290(15) 0.0195(15) 0.0213(15) -0.0037(11) 0.0094(12) -0.0016(12)
C10B 0.0195(14) 0.0200(15) 0.0271(16) 0.0004(12) 0.0064(12) -0.0008(11)
C11B 0.0266(15) 0.0250(16) 0.0299(16) 0.0015(13) 0.0175(13) -0.0005(12)
C12B 0.0219(14) 0.0211(15) 0.0223(15) -0.0033(11) 0.0109(12) 0.0011(11)
C13B 0.0417(19) 0.0175(16) 0.041(2) -0.0021(13) 0.0148(16) -0.0046(14)
C14B 0.0210(13) 0.0121(13) 0.0164(13) -0.0004(10) 0.0067(11) 0.0014(10)
C15B 0.0281(15) 0.0160(14) 0.0243(15) -0.0003(11) 0.0142(13) -0.0013(11)
C16B 0.0297(16) 0.0215(15) 0.0334(17) -0.0033(12) 0.0216(14) 0.0007(12)
C17B 0.0202(13) 0.0142(13) 0.0252(15) -0.0022(11) 0.0067(12) 0.0019(11)
C18B 0.0257(14) 0.0141(13) 0.0225(15) 0.0037(11) 0.0094(12) 0.0016(11)
C19B 0.0271(14) 0.0187(14) 0.0167(13) -0.0003(11) 0.0106(12) 0.0016(11)
C20B 0.0330(17) 0.0159(15) 0.0326(18) 0.0021(12) 0.0069(14) 0.0031(12)
C21B 0.0184(13) 0.0190(14) 0.0191(14) 0.0015(11) 0.0072(11) 0.0006(11)
C22B 0.0244(14) 0.0255(16) 0.0199(14) -0.0032(11) 0.0117(12) 0.0011(12)
C23B 0.0221(14) 0.0216(15) 0.0227(15) -0.0065(11) 0.0077(12) 0.0034(11)
C24B 0.0164(13) 0.0164(14) 0.0216(14) -0.0025(11) 0.0050(11) 0.0017(10)
C25B 0.0136(12) 0.0148(13) 0.0155(13) 0.0002(10) 0.0030(10) -0.0001(10)
C26B 0.0137(12) 0.0155(13) 0.0166(13) -0.0015(10) 0.0037(10) 0.0000(10)
C27B 0.0224(14) 0.0128(13) 0.0269(15) 0.0028(11) 0.0053(12) 0.0014(11)
C28B 0.0229(14) 0.0135(14) 0.0264(15) -0.0026(11) 0.0053(12) 0.0034(11)
C29B 0.0263(15) 0.0197(15) 0.0270(16) 0.0048(12) 0.0100(13) -0.0023(12)
C30B 0.0293(16) 0.0259(16) 0.0248(16) 0.0034(12) 0.0163(13) -0.0024(12)
C31B 0.0249(14) 0.0172(14) 0.0235(15) 0.0005(11) 0.0120(12) 0.0000(11)
C32B 0.0172(13) 0.0162(14) 0.0226(15) -0.0001(11) 0.0053(11) -0.0012(10)
Cd1A 0.02124(10) 0.01391(10) 0.01645(10) -0.00149(7) 0.00751(8) -0.00085(7)
S1A 0.0204(3) 0.0205(3) 0.0199(3) 0.0006(3) 0.0096(3) -0.0025(3)
S2A 0.0210(3) 0.0194(3) 0.0209(3) 0.0037(3) 0.0095(3) -0.0023(3)
S3A 0.0210(3) 0.0166(3) 0.0245(4) -0.0045(3) 0.0099(3) 0.0013(3)
S4A 0.0203(3) 0.0175(3) 0.0212(3) -0.0022(3) 0.0108(3) 0.0001(3)
P1A 0.0207(3) 0.0164(3) 0.0154(3) 0.0008(3) 0.0089(3) -0.0006(3)
P2A 0.0196(3) 0.0140(3) 0.0162(3) -0.0020(3) 0.0070(3) 0.0001(3)
O1A 0.0274(11) 0.0226(11) 0.0176(10) 0.0006(8) 0.0048(9) -0.0017(9)
O2A 0.0245(10) 0.0196(10) 0.0163(10) -0.0017(8) 0.0064(8) 0.0030(8)
O3A 0.0334(12) 0.0184(11) 0.0554(16) 0.0014(11) 0.0208(12) -0.0048(9)
O4A 0.0384(13) 0.0188(11) 0.0353(13) -0.0007(9) 0.0178(11) 0.0041(9)
N1A 0.0183(11) 0.0205(12) 0.0202(12) -0.0036(9) 0.0072(10) -0.0006(9)
N2A 0.0196(11) 0.0147(12) 0.0216(12) -0.0016(9) 0.0089(10) -0.0003(9)
C0AA 0.0235(14) 0.0217(15) 0.0226(15) 0.0006(11) 0.0086(12) -0.0002(12)
C1A 0.0314(16) 0.0174(14) 0.0205(14) -0.0032(11) 0.0123(13) 0.0016(12)
C2A 0.0265(15) 0.0328(18) 0.0214(15) -0.0085(13) 0.0088(13) 0.0002(13)
C3A 0.0310(17) 0.049(2) 0.0219(16) 0.0042(15) 0.0119(14) 0.0048(15)
C4A 0.0211(13) 0.0175(14) 0.0199(14) 0.0001(11) 0.0090(11) -0.0012(11)
C5A 0.0315(16) 0.0213(15) 0.0204(15) 0.0001(11) 0.0152(13) 0.0023(12)
C6A 0.0304(16) 0.0190(15) 0.0246(15) 0.0033(12) 0.0126(13) -0.0009(12)
C7A 0.0220(14) 0.0209(15) 0.0278(16) -0.0015(12) 0.0082(13) 0.0017(12)
C8A 0.0263(15) 0.0252(16) 0.0281(16) -0.0029(12) 0.0164(13) 0.0006(12)
C9A 0.0240(14) 0.0236(15) 0.0210(15) 0.0024(11) 0.0111(12) -0.0013(12)
C10A 0.0368(18) 0.0188(16) 0.0368(19) -0.0003(13) 0.0081(15) 0.0001(13)
C11A 0.0151(12) 0.0153(13) 0.0186(14) -0.0011(10) 0.0049(11) -0.0001(10)
C12A 0.0257(15) 0.0193(14) 0.0199(14) -0.0014(11) 0.0088(12) 0.0005(11)
C13A 0.0227(14) 0.0179(15) 0.0283(16) -0.0053(12) 0.0043(12) 0.0003(11)
C14A 0.0181(14) 0.0166(14) 0.0392(18) 0.0029(12) 0.0089(13) -0.0004(11)
C15A 0.0248(14) 0.0175(14) 0.0268(16) -0.0023(11) 0.0136(13) 0.0010(11)
C16A 0.0283(16) 0.0234(16) 0.0345(18) 0.0016(13) 0.0191(14) 0.0001(12)
C17A 0.041(2) 0.0167(16) 0.053(2) 0.0003(15) 0.0064(18) -0.0037(14)
C18A 0.0298(16) 0.0289(17) 0.0196(15) 0.0017(12) 0.0097(13) 0.0002(13)
C20A 0.0255(15) 0.0255(16) 0.0236(16) 0.0040(12) 0.0080(13) 0.0012(12)
C21A 0.0381(19) 0.0339(19) 0.0344(19) 0.0097(15) 0.0164(16) 0.0017(15)
C22A 0.0313(17) 0.0306(18) 0.0288(17) 0.0066(13) 0.0140(14) -0.0021(13)
C23A 0.0266(15) 0.0195(15) 0.0365(18) 0.0098(13) 0.0098(14) -0.0013(12)
C24A 0.0168(13) 0.0155(14) 0.0288(16) 0.0012(11) 0.0026(12) 0.0012(11)
C25A 0.0139(12) 0.0164(14) 0.0237(15) -0.0014(11) 0.0040(11) -0.0015(10)
C26A 0.0216(14) 0.0162(15) 0.0388(19) 0.0014(13) 0.0022(13) 0.0007(12)
C27A 0.0146(12) 0.0219(15) 0.0219(15) -0.0054(11) 0.0045(11) -0.0003(11)
C28A 0.0221(15) 0.0176(15) 0.0382(19) -0.0101(13) 0.0009(13) 0.0028(12)
C29A 0.0172(13) 0.0210(15) 0.0292(16) -0.0101(12) 0.0017(12) 0.0026(11)
C30A 0.0270(16) 0.0268(17) 0.0349(18) -0.0157(14) 0.0092(14) 0.0038(13)
C31A 0.0290(17) 0.044(2) 0.0281(17) -0.0126(15) 0.0152(14) 0.0000(15)
C32A 0.0233(14) 0.0253(16) 0.0280(16) -0.0033(12) 0.0123(13) -0.0009(12)
Cd1C 0.02089(14) 0.01387(13) 0.01665(14) 0.000 0.00749(11) 0.000
S1C 0.0193(3) 0.0179(3) 0.0246(4) -0.0031(3) 0.0071(3) 0.0027(3)
S2C 0.0198(3) 0.0183(3) 0.0204(3) -0.0012(3) 0.0089(3) 0.0012(3)
P0AA 0.0199(3) 0.0160(3) 0.0157(3) -0.0001(3) 0.0074(3) -0.0006(3)
O0AA 0.0366(13) 0.0179(11) 0.0420(14) 0.0016(10) 0.0165(11) -0.0043(9)
O1AA 0.0252(11) 0.0297(12) 0.0174(10) 0.0040(8) 0.0082(9) -0.0024(9)
N1AA 0.0174(11) 0.0167(12) 0.0184(12) -0.0018(9) 0.0070(9) -0.0006(9)
C1C 0.0253(16) 0.046(2) 0.0227(16) 0.0082(14) 0.0035(13) -0.0088(15)
C2C 0.0261(15) 0.0381(19) 0.0184(15) 0.0047(13) 0.0054(12) -0.0018(13)
C3C 0.0367(19) 0.036(2) 0.0309(18) 0.0042(15) 0.0136(15) 0.0002(15)
C4C 0.0200(13) 0.0147(13) 0.0192(14) -0.0008(10) 0.0068(11) 0.0000(10)
C5C 0.0265(15) 0.0228(15) 0.0223(15) -0.0029(12) 0.0129(12) -0.0021(12)
C6C 0.0259(15) 0.0203(15) 0.0235(15) -0.0053(12) 0.0073(12) 0.0014(12)
C7C 0.0194(14) 0.0200(15) 0.0275(16) 0.0018(12) 0.0044(12) -0.0014(11)
C8C 0.0268(15) 0.0251(16) 0.0298(17) 0.0012(13) 0.0158(13) -0.0016(12)
C9C 0.0251(15) 0.0220(15) 0.0256(16) -0.0004(12) 0.0139(13) 0.0016(12)
C10C 0.0353(18) 0.0169(16) 0.042(2) -0.0010(14) 0.0039(16) -0.0010(13)
C11C 0.0141(12) 0.0172(14) 0.0204(14) -0.0002(11) 0.0047(11) -0.0004(10)
C12C 0.0207(13) 0.0192(14) 0.0223(15) 0.0007(11) 0.0090(12) -0.0002(11)
C13C 0.0251(15) 0.0284(17) 0.0224(15) -0.0028(12) 0.0122(13) 0.0006(12)
C14C 0.0230(14) 0.0185(14) 0.0258(15) -0.0062(11) 0.0095(12) 0.0016(11)
C15C 0.0173(13) 0.0157(13) 0.0236(15) -0.0025(11) 0.0052(11) 0.0004(10)
C16C 0.0232(14) 0.0152(14) 0.0276(16) -0.0022(11) 0.0069(12) 0.0011(11)

loop_
_atom_type_symbol
_atom_type_description
_atom_type_scat_dispersion_real
_atom_type_scat_dispersion_imag
_atom_type_scat_source
C C 0.0033 0.0016 'International Tables Vol C Tables 4.2.6.8 and 6.1.1.4'
H H 0.0000 0.0000 'International Tables Vol C Tables 4.2.6.8 and 6.1.1.4'
Cd Cd -0.8075 1.2024 'International Tables Vol C Tables 4.2.6.8 and 6.1.1.4'
N N 0.0061 0.0033 'International Tables Vol C Tables 4.2.6.8 and 6.1.1.4'
O O 0.0106 0.0060 'International Tables Vol C Tables 4.2.6.8 and 6.1.1.4'
P P 0.1023 0.0942 'International Tables Vol C Tables 4.2.6.8 and 6.1.1.4'
S S 0.1246 0.1234 'International Tables Vol C Tables 4.2.6.8 and 6.1.1.4'

loop_
_geom_angle_atom_site_label_1
_geom_angle_atom_site_label_2
_geom_angle_atom_site_label_3
_geom_angle
_geom_angle_site_symmetry_1
_geom_angle_site_symmetry_3
_geom_angle_publ_flag
S0AA Cd1B S4AA 162.24(2) . . ?
S1AA Cd1B S0AA 76.15(2) . . ?
S1AA Cd1B S4AA 89.41(2) . . ?
S3AA Cd1B S0AA 96.24(2) . . ?
S3AA Cd1B S1AA 102.17(2) . . ?
S3AA Cd1B S4AA 76.48(2) . . ?
N1B Cd1B S0AA 95.22(6) . . ?
N1B Cd1B S1AA 95.58(6) . . ?
N1B Cd1B S3AA 160.73(6) . . ?
N1B Cd1B S4AA 96.45(6) . . ?
N1B Cd1B N2B 70.03(8) . . ?
N2B Cd1B S0AA 95.53(6) . . ?
N2B Cd1B S1AA 162.93(6) . . ?
N2B Cd1B S3AA 93.46(6) . . ?
N2B Cd1B S4AA 101.01(6) . . ?
P1B S0AA Cd1B 85.75(3) . . ?
P1B S1AA Cd1B 86.02(3) . . ?
P2B S3AA Cd1B 85.99(3) . . ?
P2B S4AA Cd1B 84.48(3) . . ?
S0AA P1B S1AA 111.98(4) . . ?
O4AA P1B S0AA 110.70(9) . . ?
O4AA P1B S1AA 111.08(9) . . ?
O4AA P1B C7B 99.92(13) . . ?
C7B P1B S0AA 112.22(10) . . ?
C7B P1B S1AA 110.37(10) . . ?
S4AA P2B S3AA 112.88(4) . . ?
O5AA P2B S3AA 110.24(9) . . ?
O5AA P2B S4AA 111.50(9) . . ?
O5AA P2B C14B 99.03(12) . . ?
C14B P2B S3AA 110.50(10) . . ?
C14B P2B S4AA 111.88(10) . . ?
C10B O2AA C13B 117.0(3) . . ?
C17B O3AA C20B 116.7(2) . . ?
C1B O4AA P1B 118.31(19) . . ?
C4B O5AA P2B 118.48(18) . . ?
C26B N1B Cd1B 116.69(18) . . ?
C31B N1B Cd1B 124.62(19) . . ?
C31B N1B C26B 118.6(2) . . ?
C21B N2B Cd1B 125.42(19) . . ?
C21B N2B C25B 117.9(2) . . ?
C25B N2B Cd1B 116.62(18) . . ?
O4AA C1B C2B 109.8(3) . . ?
C1B C2B C3B 110.7(3) . . ?
O5AA C4B C5B 110.1(3) . . ?
C4B C5B C6B 109.2(3) . . ?
C8B C7B P1B 119.5(2) . . ?
C8B C7B C12B 119.0(3) . . ?
C12B C7B P1B 121.2(2) . . ?
C9B C8B C7B 121.1(3) . . ?
C8B C9B C10B 119.1(3) . . ?
O2AA C10B C9B 124.1(3) . . ?
O2AA C10B C11B 115.8(3) . . ?
C11B C10B C9B 120.1(3) . . ?
C12B C11B C10B 120.3(3) . . ?
C11B C12B C7B 120.3(3) . . ?
C15B C14B P2B 121.4(2) . . ?
C19B C14B P2B 119.3(2) . . ?
C19B C14B C15B 119.2(3) . . ?
C16B C15B C14B 119.9(3) . . ?
C15B C16B C17B 120.6(3) . . ?
O3AA C17B C16B 116.2(3) . . ?
O3AA C17B C18B 123.9(3) . . ?
C16B C17B C18B 120.0(3) . . ?
C19B C18B C17B 119.3(3) . . ?
C18B C19B C14B 121.0(3) . . ?
N2B C21B C22B 123.2(3) . . ?
C23B C22B C21B 118.9(3) . . ?
C22B C23B C24B 119.8(3) . . ?
C23B C24B C25B 117.3(3) . . ?
C23B C24B C28B 122.9(3) . . ?
C25B C24B C28B 119.8(3) . . ?
N2B C25B C24B 122.7(3) . . ?
N2B C25B C26B 118.0(2) . . ?
C24B C25B C26B 119.3(2) . . ?
N1B C26B C25B 118.4(2) . . ?
N1B C26B C32B 122.2(3) . . ?
C32B C26B C25B 119.3(2) . . ?
C28B C27B C32B 121.1(3) . . ?
C27B C28B C24B 120.8(3) . . ?
C30B C29B C32B 119.7(3) . . ?
C29B C30B C31B 119.0(3) . . ?
N1B C31B C30B 122.9(3) . . ?
C26B C32B C27B 119.6(3) . . ?
C29B C32B C26B 117.6(3) . . ?
C29B C32B C27B 122.9(3) . . ?
S2A Cd1A S1A 76.31(2) . . ?
S2A Cd1A S4A 95.02(2) . . ?
S3A Cd1A S1A 91.48(2) . . ?
S3A Cd1A S2A 163.47(2) . . ?
S3A Cd1A S4A 76.33(2) . . ?
S4A Cd1A S1A 101.66(2) . . ?
N1A Cd1A S1A 92.91(6) . . ?
N1A Cd1A S2A 96.17(6) . . ?
N1A Cd1A S3A 95.53(6) . . ?
N1A Cd1A S4A 163.38(6) . . ?
N2A Cd1A S1A 160.99(6) . . ?
N2A Cd1A S2A 96.47(6) . . ?
N2A Cd1A S3A 98.46(6) . . ?
N2A Cd1A S4A 96.43(6) . . ?
N2A Cd1A N1A 70.13(8) . . ?
P1A S1A Cd1A 85.18(3) . . ?
P1A S2A Cd1A 86.16(3) . . ?
P2A S3A Cd1A 85.82(3) . . ?
P2A S4A Cd1A 84.80(3) . . ?
S2A P1A S1A 112.25(5) . . ?
O2A P1A S1A 111.31(8) . . ?
O2A P1A S2A 111.41(9) . . ?
O2A P1A C4A 99.25(12) . . ?
C4A P1A S1A 110.13(10) . . ?
C4A P1A S2A 111.82(10) . . ?
S3A P2A S4A 112.21(4) . . ?
O1A P2A S3A 112.06(9) . . ?
O1A P2A S4A 111.16(9) . . ?
O1A P2A C11A 99.07(12) . . ?
C11A P2A S3A 109.93(10) . . ?
C11A P2A S4A 111.71(9) . . ?
C18A O1A P2A 123.56(19) . . ?
C1A O2A P1A 120.91(18) . . ?
C14A O3A C17A 116.7(3) . . ?
C7A O4A C10A 116.8(3) . . ?
C27A N1A Cd1A 116.36(19) . . ?
C32A N1A Cd1A 124.7(2) . . ?
C32A N1A C27A 118.9(3) . . ?
C0AA N2A Cd1A 124.91(19) . . ?
C0AA N2A C25A 118.4(3) . . ?
C25A N2A Cd1A 116.70(19) . . ?
N2A C0AA C22A 122.7(3) . . ?
O2A C1A C2A 107.6(2) . . ?
C1A C2A C3A 112.7(3) . . ?
C5A C4A P1A 119.2(2) . . ?
C9A C4A P1A 121.9(2) . . ?
C9A C4A C5A 118.6(3) . . ?
C6A C5A C4A 121.5(3) . . ?
C5A C6A C7A 119.1(3) . . ?
O4A C7A C6A 124.4(3) . . ?
O4A C7A C8A 115.7(3) . . ?
C6A C7A C8A 119.9(3) . . ?
C9A C8A C7A 120.6(3) . . ?
C8A C9A C4A 120.3(3) . . ?
C12A C11A P2A 119.8(2) . . ?
C12A C11A C15A 118.8(3) . . ?
C15A C11A P2A 121.4(2) . . ?
C13A C12A C11A 120.8(3) . . ?
C14A C13A C12A 119.3(3) . . ?
O3A C14A C13A 124.3(3) . . ?
O3A C14A C16A 115.4(3) . . ?
C16A C14A C13A 120.3(3) . . ?
C16A C15A C11A 120.5(3) . . ?
C15A C16A C14A 120.3(3) . . ?
O1A C18A C20A 113.3(2) . . ?
C18A C20A C21A 110.3(3) . . ?
C23A C22A C0AA 119.1(3) . . ?
C22A C23A C24A 119.7(3) . . ?
C23A C24A C25A 117.5(3) . . ?
C23A C24A C26A 122.5(3) . . ?
C25A C24A C26A 120.0(3) . . ?
N2A C25A C24A 122.7(3) . . ?
N2A C25A C27A 118.3(3) . . ?
C24A C25A C27A 119.1(3) . . ?
C28A C26A C24A 121.0(3) . . ?
N1A C27A C25A 118.6(3) . . ?
N1A C27A C29A 122.5(3) . . ?
C29A C27A C25A 119.0(3) . . ?
C26A C28A C29A 121.1(3) . . ?
C27A C29A C28A 119.8(3) . . ?
C30A C29A C27A 116.6(3) . . ?
C30A C29A C28A 123.6(3) . . ?
C31A C30A C29A 120.4(3) . . ?
C30A C31A C32A 119.0(3) . . ?
N1A C32A C31A 122.6(3) . . ?
S1C Cd1C S1C 167.60(3) 2_656 . ?
S2C Cd1C S1C 94.62(2) 2_656 . ?
S2C Cd1C S1C 94.62(2) . 2_656 ?
S2C Cd1C S1C 77.23(2) . . ?
S2C Cd1C S1C 77.22(2) 2_656 2_656 ?
S2C Cd1C S2C 98.83(3) 2_656 . ?
N1AA Cd1C S1C 101.04(6) 2_656 2_656 ?
N1AA Cd1C S1C 101.04(6) . . ?
N1AA Cd1C S1C 89.11(6) 2_656 . ?
N1AA Cd1C S1C 89.11(6) . 2_656 ?
N1AA Cd1C S2C 166.03(6) . . ?
N1AA Cd1C S2C 95.13(6) . 2_656 ?
N1AA Cd1C S2C 95.13(6) 2_656 . ?
N1AA Cd1C S2C 166.03(6) 2_656 2_656 ?
N1AA Cd1C N1AA 70.93(12) 2_656 . ?
P0AA S1C Cd1C 83.37(3) . . ?
P0AA S2C Cd1C 84.70(3) . . ?
S1C P0AA S2C 114.53(5) . . ?
O1AA P0AA S1C 112.43(9) . . ?
O1AA P0AA S2C 104.09(9) . . ?
O1AA P0AA C4C 105.82(13) . . ?
C4C P0AA S1C 109.53(10) . . ?
C4C P0AA S2C 110.00(10) . . ?
C7C O0AA C10C 116.9(3) . . ?
C1C O1AA P0AA 122.59(19) . . ?
C11C N1AA Cd1C 116.20(18) . . ?
C12C N1AA Cd1C 125.37(19) . . ?
C12C N1AA C11C 118.4(2) . . ?
O1AA C1C C2C 107.9(3) . . ?
C3C C2C C1C 113.0(3) . . ?
C5C C4C P0AA 119.2(2) . . ?
C9C C4C P0AA 122.2(2) . . ?
C9C C4C C5C 118.3(3) . . ?
C6C C5C C4C 121.3(3) . . ?
C7C C6C C5C 119.6(3) . . ?
O0AA C7C C6C 124.8(3) . . ?
O0AA C7C C8C 115.4(3) . . ?
C6C C7C C8C 119.7(3) . . ?
C9C C8C C7C 120.2(3) . . ?
C8C C9C C4C 120.9(3) . . ?
N1AA C11C C11C 118.33(15) . 2_656 ?
N1AA C11C C15C 122.4(3) . . ?
C15C C11C C11C 119.23(17) . 2_656 ?
N1AA C12C C13C 123.1(3) . . ?
C14C C13C C12C 118.9(3) . . ?
C13C C14C C15C 119.9(3) . . ?
C11C C15C C16C 119.9(3) . . ?
C14C C15C C11C 117.2(3) . . ?
C14C C15C C16C 122.9(3) . . ?
C16C C16C C15C 120.90(17) 2_656 . ?

loop_
_geom_bond_atom_site_label_1
_geom_bond_atom_site_label_2
_geom_bond_distance
_geom_bond_site_symmetry_2
_geom_bond_publ_flag
Cd1B S0AA 2.6914(7) . ?
Cd1B S1AA 2.6775(7) . ?
Cd1B S3AA 2.6547(7) . ?
Cd1B S4AA 2.7206(7) . ?
Cd1B N1B 2.374(2) . ?
Cd1B N2B 2.386(2) . ?
S0AA P1B 1.9944(10) . ?
S1AA P1B 1.9999(10) . ?
S3AA P2B 2.0035(10) . ?
S4AA P2B 1.9894(10) . ?
P1B O4AA 1.606(2) . ?
P1B C7B 1.793(3) . ?
P2B O5AA 1.603(2) . ?
P2B C14B 1.795(3) . ?
O2AA C10B 1.366(4) . ?
O2AA C13B 1.422(4) . ?
O3AA C17B 1.364(3) . ?
O3AA C20B 1.428(4) . ?
O4AA C1B 1.449(4) . ?
O5AA C4B 1.455(3) . ?
N1B C26B 1.361(3) . ?
N1B C31B 1.327(4) . ?
N2B C21B 1.333(4) . ?
N2B C25B 1.359(3) . ?
C1B C2B 1.496(4) . ?
C2B C3B 1.524(5) . ?
C4B C5B 1.493(4) . ?
C5B C6B 1.522(5) . ?
C7B C8B 1.389(4) . ?
C7B C12B 1.392(4) . ?
C8B C9B 1.386(4) . ?
C9B C10B 1.390(4) . ?
C10B C11B 1.387(4) . ?
C11B C12B 1.379(4) . ?
C14B C15B 1.393(4) . ?
C14B C19B 1.391(4) . ?
C15B C16B 1.381(4) . ?
C16B C17B 1.386(4) . ?
C17B C18B 1.392(4) . ?
C18B C19B 1.385(4) . ?
C21B C22B 1.399(4) . ?
C22B C23B 1.368(4) . ?
C23B C24B 1.407(4) . ?
C24B C25B 1.410(4) . ?
C24B C28B 1.431(4) . ?
C25B C26B 1.446(4) . ?
C26B C32B 1.408(4) . ?
C27B C28B 1.351(4) . ?
C27B C32B 1.436(4) . ?
C29B C30B 1.371(4) . ?
C29B C32B 1.408(4) . ?
C30B C31B 1.400(4) . ?
Cd1A S1A 2.7030(7) . ?
Cd1A S2A 2.6686(8) . ?
Cd1A S3A 2.6645(7) . ?
Cd1A S4A 2.6993(7) . ?
Cd1A N1A 2.386(2) . ?
Cd1A N2A 2.382(2) . ?
S1A P1A 1.9999(10) . ?
S2A P1A 1.9974(10) . ?
S3A P2A 1.9944(10) . ?
S4A P2A 1.9988(10) . ?
P1A O2A 1.596(2) . ?
P1A C4A 1.788(3) . ?
P2A O1A 1.604(2) . ?
P2A C11A 1.794(3) . ?
O1A C18A 1.455(4) . ?
O2A C1A 1.457(3) . ?
O3A C14A 1.367(4) . ?
O3A C17A 1.428(4) . ?
O4A C7A 1.366(4) . ?
O4A C10A 1.423(4) . ?
N1A C27A 1.351(4) . ?
N1A C32A 1.323(4) . ?
N2A C0AA 1.331(4) . ?
N2A C25A 1.350(4) . ?
C0AA C22A 1.402(4) . ?
C1A C2A 1.512(4) . ?
C2A C3A 1.515(5) . ?
C4A C5A 1.394(4) . ?
C4A C9A 1.393(4) . ?
C5A C6A 1.384(4) . ?
C6A C7A 1.387(4) . ?
C7A C8A 1.392(4) . ?
C8A C9A 1.380(4) . ?
C11A C12A 1.395(4) . ?
C11A C15A 1.395(4) . ?
C12A C13A 1.393(4) . ?
C13A C14A 1.385(5) . ?
C14A C16A 1.383(4) . ?
C15A C16A 1.380(4) . ?
C18A C20A 1.505(4) . ?
C20A C21A 1.529(4) . ?
C22A C23A 1.368(5) . ?
C23A C24A 1.401(5) . ?
C24A C25A 1.409(4) . ?
C24A C26A 1.433(4) . ?
C25A C27A 1.454(4) . ?
C26A C28A 1.348(5) . ?
C27A C29A 1.420(4) . ?
C28A C29A 1.430(5) . ?
C29A C30A 1.405(5) . ?
C30A C31A 1.362(5) . ?
C31A C32A 1.403(4) . ?
Cd1C S1C 2.7128(7) 2_656 ?
Cd1C S1C 2.7128(7) . ?
Cd1C S2C 2.6583(7) 2_656 ?
Cd1C S2C 2.6584(7) . ?
Cd1C N1AA 2.361(2) . ?
Cd1C N1AA 2.361(2) 2_656 ?
S1C P0AA 1.9893(10) . ?
S2C P0AA 1.9958(10) . ?
P0AA O1AA 1.600(2) . ?
P0AA C4C 1.797(3) . ?
O0AA C7C 1.361(4) . ?
O0AA C10C 1.427(4) . ?
O1AA C1C 1.449(4) . ?
N1AA C11C 1.359(4) . ?
N1AA C12C 1.323(4) . ?
C1C C2C 1.511(4) . ?
C2C C3C 1.511(5) . ?
C4C C5C 1.395(4) . ?
C4C C9C 1.392(4) . ?
C5C C6C 1.387(4) . ?
C6C C7C 1.384(4) . ?
C7C C8C 1.395(4) . ?
C8C C9C 1.381(4) . ?
C11C C11C 1.449(6) 2_656 ?
C11C C15C 1.409(4) . ?
C12C C13C 1.398(4) . ?
C13C C14C 1.367(4) . ?
C14C C15C 1.408(4) . ?
C15C C16C 1.430(4) . ?
C16C C16C 1.356(6) 2_656 ?
